data_7123054
loop_
_publ_author_name
'M\/oller, Kasper T.'
'Paskevicius, Mark'
'Andreasen, Jacob Ginnerup'
'Lee, Junqiao'
'Chen-Tan, Nigel'
'Overgaard, Jacob'
'Payandeh, Seyedhosein'
'Silvester, Debbie S.'
'Buckley, Craig'
'Jensen, Torben Rene R.'

_publ_section_title
;
 Molten metal closo-borate solvates
;
_journal_name_full 'Chemical Communications'
_journal_paper_doi 10.1039/C9CC00187E
_journal_year 2019
_chemical_absolute_configuration unk
_chemical_formula_moiety 'C8 H12 Li N4, 0.5(B12 H12)'
_chemical_formula_sum 'C8 H18 B6 Li N4'
_chemical_formula_weight 242.06
_space_group_crystal_system tetragonal
_space_group_IT_number 92
_space_group_name_Hall 'P 4abw 2nw'
_space_group_name_H-M_alt 'P 41 21 2'
_symmetry_space_group_name_Hall 'P 4abw 2nw'
_symmetry_space_group_name_H-M 'P 41 21 2'
_atom_sites_solution_hydrogens geom
_audit_creation_date 2017-04-28
_audit_creation_method
;
Olex2 1.2
(compiled 2015.09.30 svn.r3233 for OlexSys, GUI svn.r5103)
;
_audit_update_record
;
2018-12-04 deposited with the CCDC.    2019-02-25 downloaded from the CCDC.
;
_cell_angle_alpha 90
_cell_angle_beta 90
_cell_angle_gamma 90
_cell_formula_units_Z 8
_cell_length_a 10.0374(4)
_cell_length_b 10.0374(4)
_cell_length_c 31.778(2)
_cell_measurement_reflns_used 2951
_cell_measurement_temperature 100(1)
_cell_measurement_theta_max 28.2130
_cell_measurement_theta_min 3.2550
_cell_volume 3201.6(3)
_computing_cell_refinement 'CrysAlisPro 1.171.38.46 (Rigaku OD, 2015)'
_computing_data_collection 'CrysAlisPro 1.171.38.46 (Rigaku OD, 2015)'
_computing_data_reduction 'CrysAlisPro 1.171.38.46 (Rigaku OD, 2015)'
_computing_molecular_graphics 'Olex2 (Dolomanov et al., 2009)'
_computing_publication_material 'Olex2 (Dolomanov et al., 2009)'
_computing_structure_refinement 'ShelXL (Sheldrick, 2015)'
_computing_structure_solution 'ShelXT (Sheldrick, 2015)'
_diffrn_ambient_environment N~2~
_diffrn_ambient_temperature 100(1)
_diffrn_detector 'CCD plate'
_diffrn_detector_area_resol_mean 10.3590
_diffrn_detector_type Atlas
_diffrn_measured_fraction_theta_full 0.999
_diffrn_measured_fraction_theta_max 0.916
_diffrn_measurement_details
;
List of Runs (angles in degrees, time in seconds):

  # Type    Start    End  Width  t~exp~   \w     \q     \k     \f   Frames
#--------------------------------------------------------------------------
  1  \w     34.00  85.00   1.00   30.00    --   10.84-178.00 120.00   51
  2  \w    -36.00  32.00   1.00   30.00    --   10.84 -77.00 -60.00   68
;
_diffrn_measurement_device 'four-circle diffractometer'
_diffrn_measurement_device_type 'SuperNova, Single source at offset, Atlas'
_diffrn_measurement_method '\w scans'
_diffrn_orient_matrix_type 'CrysAlisPro convention (1999,Acta A55,543-557)'
_diffrn_orient_matrix_UB_11 0.0127460000
_diffrn_orient_matrix_UB_12 0.0092358000
_diffrn_orient_matrix_UB_13 -0.0217573000
_diffrn_orient_matrix_UB_21 -0.0058865000
_diffrn_orient_matrix_UB_22 -0.0695955000
_diffrn_orient_matrix_UB_23 -0.0032872000
_diffrn_orient_matrix_UB_31 -0.0693052000
_diffrn_orient_matrix_UB_32 0.0076783000
_diffrn_orient_matrix_UB_33 -0.0037118000
_diffrn_radiation_monochromator mirror
_diffrn_radiation_probe x-ray
_diffrn_radiation_type MoK\a
_diffrn_radiation_wavelength 0.71073
_diffrn_reflns_av_R_equivalents 0.0444
_diffrn_reflns_av_unetI/netI 0.0646
_diffrn_reflns_Laue_measured_fraction_full 0.999
_diffrn_reflns_Laue_measured_fraction_max 0.916
_diffrn_reflns_limit_h_max 10
_diffrn_reflns_limit_h_min -11
_diffrn_reflns_limit_k_max 12
_diffrn_reflns_limit_k_min -11
_diffrn_reflns_limit_l_max 32
_diffrn_reflns_limit_l_min -42
_diffrn_reflns_number 10789
_diffrn_reflns_point_group_measured_fraction_full 0.999
_diffrn_reflns_point_group_measured_fraction_max 0.875
_diffrn_reflns_theta_full 26.000
_diffrn_reflns_theta_max 29.201
_diffrn_reflns_theta_min 2.400
_diffrn_source 'micro-focus sealed X-ray tube'
_diffrn_source_type 'SuperNova (Mo) X-ray Source'
_exptl_absorpt_coefficient_mu 0.056
_exptl_absorpt_correction_T_max 1.00000
_exptl_absorpt_correction_T_min 0.89075
_exptl_absorpt_correction_type multi-scan
_exptl_absorpt_process_details
;
CrysAlisPro 1.171.38.46 (Rigaku Oxford Diffraction, 2015)
Empirical absorption correction using spherical harmonics,
 implemented in SCALE3 ABSPACK scaling algorithm.
;
_exptl_crystal_colour 'clear light colourless'
_exptl_crystal_colour_lustre clear
_exptl_crystal_colour_modifier light
_exptl_crystal_colour_primary colourless
_exptl_crystal_density_diffrn 1.004
_exptl_crystal_description irregular
_exptl_crystal_F_000 1016
_exptl_crystal_recrystallization_method 'Re-crystallisation from solvent: Acetonitrile'
_exptl_crystal_size_max 0.236
_exptl_crystal_size_mid 0.152
_exptl_crystal_size_min 0.13
_refine_diff_density_max 0.170
_refine_diff_density_min -0.202
_refine_diff_density_rms 0.039
_refine_ls_abs_structure_details
;
 Flack x determined using 880 quotients [(I+)-(I-)]/[(I+)+(I-)]
 (Parsons, Flack and Wagner, Acta Cryst. B69 (2013) 249-259).
;
_refine_ls_abs_structure_Flack 0.1(10)
_refine_ls_extinction_method none
_refine_ls_goodness_of_fit_ref 1.049
_refine_ls_hydrogen_treatment constr
_refine_ls_matrix_type full
_refine_ls_number_parameters 176
_refine_ls_number_reflns 3814
_refine_ls_number_restraints 0
_refine_ls_restrained_S_all 1.049
_refine_ls_R_factor_all 0.0776
_refine_ls_R_factor_gt 0.0522
_refine_ls_shift/su_max 0.000
_refine_ls_shift/su_mean 0.000
_refine_ls_structure_factor_coef Fsqd
_refine_ls_weighting_details 'w=1/[\s^2^(Fo^2^)+(0.0475P)^2^+0.2020P] where P=(Fo^2^+2Fc^2^)/3'
_refine_ls_weighting_scheme calc
_refine_ls_wR_factor_gt 0.1049
_refine_ls_wR_factor_ref 0.1175
_reflns_Friedel_coverage 0.602
_reflns_Friedel_fraction_full 1.000
_reflns_Friedel_fraction_max 0.814
_reflns_number_gt 2949
_reflns_number_total 3814
_reflns_threshold_expression 'I > 2\s(I)'
_cod_data_source_file c9cc00187e2.cif
_cod_data_source_block exp_304
_cod_database_code 7123054
_chemical_oxdiff_formula C8H18B6LiN4
_shelx_space_group_comment
;
The symmetry employed for this shelxl refinement is uniquely defined
by the following loop, which should always be used as a source of
symmetry information in preference to the above space-group names.
They are only intended as comments.
;
_reflns_odcompleteness_completeness 99.70
_reflns_odcompleteness_iscentric 1
_reflns_odcompleteness_theta 26.32
_olex2_refinement_description
;
1. Fixed Uiso
 At 1.2 times of:
  All B(H) groups
 At 1.5 times of:
  All C(H,H,H) groups
2.a Idealised Me refined as rotating group:
 C008(H00A,H00B,H00C), C00A(H00D,H00E,H00F), C00B(H00G,H00H,H00I), C00C(H00J,
 H00K,H00L)
2.b Boron cage BH refined with riding coordinates:
 B00D(H00M), B00E(H00N), B00F(H00O), B00G(H00P), B00H(H00Q), B00I(H00R)
;
_shelx_shelxl_version_number 2014/7
_olex2_date_sample_data_collection 2017-04-28
_olex2_submission_special_instructions 'No special instructions were received'
_oxdiff_exptl_absorpt_empirical_details
;
Empirical correction (ABSPACK) includes:
- Absorption correction using spherical harmonics
- Frame scaling
;
_oxdiff_exptl_absorpt_empirical_full_max 1.241
_oxdiff_exptl_absorpt_empirical_full_min 0.793

loop_
_space_group_symop_operation_xyz
'x, y, z'
'-y+1/2, x+1/2, z+1/4'
'-x, -y, z+1/2'
'y+1/2, -x+1/2, z+3/4'
'x+1/2, -y+1/2, -z+3/4'
'-x+1/2, y+1/2, -z+1/4'
'y, x, -z'
'-y, -x, -z+1/2'

loop_
_atom_site_label
_atom_site_type_symbol
_atom_site_fract_x
_atom_site_fract_y
_atom_site_fract_z
_atom_site_U_iso_or_equiv
_atom_site_adp_type
_atom_site_occupancy
_atom_site_site_symmetry_order
_atom_site_calc_flag
_atom_site_refinement_flags_posn
N001 N 0.2562(2) 0.16218(19) 0.66074(7) 0.0314(5) Uani 1 1 d .
N002 N 0.1075(2) 0.3519(2) 0.59902(6) 0.0307(5) Uani 1 1 d .
N003 N 0.4310(2) 0.3519(2) 0.59836(7) 0.0350(5) Uani 1 1 d .
N004 N 0.2659(2) 0.0948(2) 0.55568(6) 0.0360(5) Uani 1 1 d .
C005 C 0.0309(2) 0.4252(2) 0.61166(7) 0.0243(5) Uani 1 1 d .
C006 C 0.4893(2) 0.4386(2) 0.61213(7) 0.0259(5) Uani 1 1 d .
C007 C 0.2461(2) 0.1182(2) 0.69346(8) 0.0279(5) Uani 1 1 d .
C008 C 0.5607(2) 0.5500(2) 0.63021(7) 0.0261(5) Uani 1 1 d .
H00A H 0.6285 0.5175 0.6489 0.039 Uiso 1 1 calc GR
H00B H 0.4998 0.6054 0.6456 0.039 Uiso 1 1 calc GR
H00C H 0.6013 0.6012 0.6081 0.039 Uiso 1 1 calc GR
C009 C 0.2658(2) 0.0205(2) 0.52854(7) 0.0278(5) Uani 1 1 d .
C00A C 0.2664(2) -0.0732(2) 0.49382(7) 0.0314(6) Uani 1 1 d .
H00D H 0.1884 -0.1285 0.4953 0.047 Uiso 1 1 calc GR
H00E H 0.3446 -0.1279 0.4954 0.047 Uiso 1 1 calc GR
H00F H 0.2664 -0.0252 0.4677 0.047 Uiso 1 1 calc GR
C00B C -0.0665(2) 0.5183(3) 0.62760(8) 0.0339(6) Uani 1 1 d .
H00G H -0.1056 0.4832 0.6529 0.051 Uiso 1 1 calc GR
H00H H -0.1347 0.5317 0.6069 0.051 Uiso 1 1 calc GR
H00I H -0.0238 0.6017 0.6337 0.051 Uiso 1 1 calc GR
C00C C 0.2327(3) 0.0592(3) 0.73516(8) 0.0401(7) Uani 1 1 d .
H00J H 0.3058 0.0870 0.7525 0.060 Uiso 1 1 calc GR
H00K H 0.2329 -0.0361 0.7328 0.060 Uiso 1 1 calc GR
H00L H 0.1504 0.0879 0.7476 0.060 Uiso 1 1 calc GR
B00D B 0.9173(2) 0.7480(3) 0.47512(7) 0.0192(5) Uani 1 1 d .
H00M H 1.0132 0.7337 0.4590 0.023 Uiso 1 1 calc R
B00E B 0.8368(3) 0.9060(2) 0.47642(7) 0.0203(5) Uani 1 1 d .
H00N H 0.8802 0.9941 0.4611 0.024 Uiso 1 1 calc R
B00F B 0.7663(2) 0.7735(2) 0.44676(7) 0.0192(5) Uani 1 1 d .
H00O H 0.7638 0.7755 0.4122 0.023 Uiso 1 1 calc R
B00G B 0.8787(3) 0.6618(3) 0.52236(7) 0.0226(6) Uani 1 1 d .
H00P H 0.9491 0.5915 0.5369 0.027 Uiso 1 1 calc R
B00H B 0.7923(3) 0.6227(2) 0.47475(7) 0.0221(6) Uani 1 1 d .
H00Q H 0.8065 0.5273 0.4583 0.027 Uiso 1 1 calc R
B00I B 0.6341(3) 0.7038(3) 0.47669(8) 0.0244(6) Uani 1 1 d .
H00R H 0.5454 0.6607 0.4616 0.029 Uiso 1 1 calc R
Li00 Li 0.2699(4) 0.2337(4) 0.60165(12) 0.0304(9) Uani 1 1 d .

loop_
_atom_site_aniso_label
_atom_site_aniso_U_11
_atom_site_aniso_U_22
_atom_site_aniso_U_33
_atom_site_aniso_U_23
_atom_site_aniso_U_13
_atom_site_aniso_U_12
N001 0.0292(13) 0.0277(12) 0.0373(11) -0.0027(9) -0.0026(10) 0.0022(9)
N002 0.0292(12) 0.0267(12) 0.0363(11) 0.0022(9) -0.0018(9) -0.0012(9)
N003 0.0297(12) 0.0303(12) 0.0451(13) 0.0017(10) -0.0043(10) -0.0012(10)
N004 0.0326(13) 0.0358(13) 0.0396(12) -0.0051(10) -0.0010(10) -0.0034(9)
C005 0.0244(13) 0.0245(13) 0.0240(12) 0.0062(10) -0.0023(9) -0.0038(10)
C006 0.0232(13) 0.0255(13) 0.0290(13) 0.0054(10) 0.0027(10) 0.0036(10)
C007 0.0226(13) 0.0240(13) 0.0371(13) -0.0067(11) -0.0005(11) 0.0008(10)
C008 0.0249(13) 0.0294(14) 0.0242(12) 0.0008(10) -0.0009(10) -0.0001(10)
C009 0.0230(13) 0.0298(13) 0.0307(13) 0.0011(11) 0.0019(11) -0.0016(10)
C00A 0.0285(14) 0.0383(15) 0.0275(12) -0.0058(11) 0.0029(11) -0.0031(11)
C00B 0.0300(15) 0.0366(16) 0.0350(14) 0.0062(12) 0.0091(12) 0.0058(11)
C00C 0.0425(17) 0.0412(16) 0.0366(14) 0.0001(12) 0.0036(13) -0.0010(13)
B00D 0.0179(13) 0.0236(13) 0.0163(11) -0.0019(11) 0.0008(9) 0.0011(10)
B00E 0.0262(15) 0.0177(13) 0.0169(12) 0.0000(10) 0.0045(10) -0.0011(10)
B00F 0.0191(13) 0.0235(13) 0.0149(11) -0.0008(10) -0.0005(10) -0.0011(10)
B00G 0.0310(15) 0.0222(14) 0.0145(11) -0.0006(10) -0.0009(11) 0.0061(10)
B00H 0.0330(16) 0.0169(13) 0.0164(11) -0.0031(10) 0.0018(11) -0.0039(10)
B00I 0.0202(14) 0.0336(16) 0.0193(12) -0.0060(11) 0.0018(11) -0.0082(11)
Li00 0.027(2) 0.027(2) 0.037(2) -0.0025(17) -0.0044(17) -0.0026(18)

loop_
_atom_type_symbol
_atom_type_description
_atom_type_scat_dispersion_real
_atom_type_scat_dispersion_imag
_atom_type_scat_source
C C 0.0033 0.0016 'International Tables Vol C Tables 4.2.6.8 and 6.1.1.4'
H H 0.0000 0.0000 'International Tables Vol C Tables 4.2.6.8 and 6.1.1.4'
B B 0.0013 0.0007 'International Tables Vol C Tables 4.2.6.8 and 6.1.1.4'
Li Li -0.0003 0.0001 'International Tables Vol C Tables 4.2.6.8 and 6.1.1.4'
N N 0.0061 0.0033 'International Tables Vol C Tables 4.2.6.8 and 6.1.1.4'

loop_
_geom_angle_atom_site_label_1
_geom_angle_atom_site_label_2
_geom_angle_atom_site_label_3
_geom_angle
_geom_angle_site_symmetry_1
_geom_angle_site_symmetry_3
C007 N001 Li00 177.6(2) . .
C005 N002 Li00 155.8(2) . .
C006 N003 Li00 147.8(2) . .
C009 N004 Li00 177.0(2) . .
N002 C005 C00B 179.9(3) . .
N003 C006 C008 178.7(3) . .
N001 C007 C00C 178.9(3) . .
C006 C008 H00A 109.5 . .
C006 C008 H00B 109.5 . .
C006 C008 H00C 109.5 . .
H00A C008 H00B 109.5 . .
H00A C008 H00C 109.5 . .
H00B C008 H00C 109.5 . .
N004 C009 C00A 179.5(3) . .
C009 C00A H00D 109.5 . .
C009 C00A H00E 109.5 . .
C009 C00A H00F 109.5 . .
H00D C00A H00E 109.5 . .
H00D C00A H00F 109.5 . .
H00E C00A H00F 109.5 . .
C005 C00B H00G 109.5 . .
C005 C00B H00H 109.5 . .
C005 C00B H00I 109.5 . .
H00G C00B H00H 109.5 . .
H00G C00B H00I 109.5 . .
H00H C00B H00I 109.5 . .
C007 C00C H00J 109.5 . .
C007 C00C H00K 109.5 . .
C007 C00C H00L 109.5 . .
H00J C00C H00K 109.5 . .
H00J C00C H00L 109.5 . .
H00K C00C H00L 109.5 . .
B00E B00D H00M 121.5 7_556 .
B00E B00D H00M 121.6 . .
B00E B00D B00E 60.38(16) . 7_556
B00E B00D B00F 59.86(13) . .
B00F B00D H00M 121.8 . .
B00F B00D B00E 108.13(17) . 7_556
B00G B00D H00M 121.4 . .
B00G B00D B00E 108.39(16) . .
B00G B00D B00E 59.96(13) . 7_556
B00G B00D B00F 108.19(17) . .
B00G B00D B00H 60.44(14) . .
B00H B00D H00M 121.6 . .
B00H B00D B00E 108.35(16) . 7_556
B00H B00D B00E 108.07(17) . .
B00H B00D B00F 59.83(14) . .
B00D B00E B00D 107.66(17) . 7_556
B00D B00E B00E 59.75(15) 7_556 7_556
B00D B00E B00E 59.87(15) . 7_556
B00D B00E H00N 121.7 . .
B00D B00E H00N 122.0 7_556 .
B00E B00E H00N 121.9 7_556 .
B00F B00E B00D 107.85(17) . 7_556
B00F B00E B00D 60.08(13) . .
B00F B00E B00E 107.90(15) . 7_556
B00F B00E H00N 121.6 . .
B00F B00E B00G 60.20(15) . 7_556
B00G B00E B00D 59.81(14) 7_556 7_556
B00G B00E B00D 108.13(18) 7_556 .
B00G B00E B00E 107.76(15) 7_556 7_556
B00G B00E H00N 121.7 7_556 .
B00D B00F H00O 121.8 . .
B00D B00F B00G 107.90(16) . 7_556
B00E B00F B00D 60.06(14) . .
B00E B00F H00O 121.7 . .
B00E B00F B00G 59.92(14) . 7_556
B00G B00F H00O 121.7 7_556 .
B00H B00F B00D 59.94(14) . .
B00H B00F B00E 108.32(16) . .
B00H B00F H00O 121.4 . .
B00H B00F B00G 108.41(17) . 7_556
B00H B00F B00I 60.37(14) . .
B00I B00F B00D 107.95(17) . .
B00I B00F B00E 107.95(16) . .
B00I B00F H00O 121.7 . .
B00I B00F B00G 59.93(14) . 7_556
B00D B00G B00E 60.23(14) . 7_556
B00D B00G B00F 107.92(17) . 7_556
B00D B00G H00P 121.8 . .
B00D B00G B00H 59.79(14) . .
B00D B00G B00I 107.81(17) . 7_556
B00E B00G B00F 59.87(14) 7_556 7_556
B00E B00G H00P 121.7 7_556 .
B00E B00G B00H 108.05(18) 7_556 .
B00F B00G H00P 121.8 7_556 .
B00F B00G B00H 107.90(18) 7_556 .
B00H B00G H00P 121.7 . .
B00I B00G B00E 107.84(18) 7_556 7_556
B00I B00G B00F 59.85(14) 7_556 7_556
B00I B00G H00P 121.8 7_556 .
B00I B00G B00H 60.06(14) 7_556 .
B00D B00H B00G 59.77(14) . .
B00D B00H H00Q 121.9 . .
B00D B00H B00I 107.81(17) . .
B00D B00H B00I 107.51(17) . 7_556
B00F B00H B00D 60.23(14) . .
B00F B00H B00G 107.98(17) . .
B00F B00H H00Q 121.6 . .
B00F B00H B00I 59.89(14) . .
B00F B00H B00I 107.82(18) . 7_556
B00G B00H H00Q 121.9 . .
B00I B00H B00G 107.61(17) . .
B00I B00H B00G 59.71(14) 7_556 .
B00I B00H H00Q 122.0 7_556 .
B00I B00H H00Q 121.9 . .
B00I B00H B00I 59.87(17) 7_556 .
B00F B00I B00G 60.22(14) . 7_556
B00F B00I B00H 59.75(14) . .
B00F B00I B00H 108.34(17) . 7_556
B00F B00I B00I 107.85(16) . 7_556
B00F B00I H00R 121.7 . .
B00G B00I B00H 60.24(14) 7_556 7_556
B00G B00I B00H 108.15(18) 7_556 .
B00G B00I B00I 108.20(15) 7_556 7_556
B00G B00I H00R 121.5 7_556 .
B00H B00I B00H 108.27(18) 7_556 .
B00H B00I H00R 121.7 . .
B00H B00I H00R 121.4 7_556 .
B00I B00I B00H 60.08(16) 7_556 7_556
B00I B00I B00H 60.05(16) 7_556 .
B00I B00I H00R 121.7 7_556 .
N001 Li00 N002 101.15(19) . .
N001 Li00 N004 115.3(2) . .
N002 Li00 N004 111.12(19) . .
N003 Li00 N001 108.27(19) . .
N003 Li00 N002 107.5(2) . .
N003 Li00 N004 112.7(2) . .

loop_
_geom_bond_atom_site_label_1
_geom_bond_atom_site_label_2
_geom_bond_distance
_geom_bond_site_symmetry_2
N001 C007 1.134(3) .
N001 Li00 2.015(4) .
N002 C005 1.137(3) .
N002 Li00 2.018(5) .
N003 C006 1.136(3) .
N003 Li00 2.009(4) .
N004 C009 1.141(3) .
N004 Li00 2.019(4) .
C005 C00B 1.444(3) .
C006 C008 1.447(3) .
C007 C00C 1.458(3) .
C008 H00A 0.9600 .
C008 H00B 0.9600 .
C008 H00C 0.9600 .
C009 C00A 1.450(3) .
C00A H00D 0.9600 .
C00A H00E 0.9600 .
C00A H00F 0.9600 .
C00B H00G 0.9600 .
C00B H00H 0.9600 .
C00B H00I 0.9600 .
C00C H00J 0.9600 .
C00C H00K 0.9600 .
C00C H00L 0.9600 .
B00D H00M 1.1000 .
B00D B00E 1.781(4) .
B00D B00E 1.783(3) 7_556
B00D B00F 1.781(3) .
B00D B00G 1.775(3) .
B00D B00H 1.776(3) .
B00E B00D 1.783(3) 7_556
B00E B00E 1.792(5) 7_556
B00E H00N 1.1000 .
B00E B00F 1.777(3) .
B00E B00G 1.778(4) 7_556
B00F H00O 1.1000 .
B00F B00G 1.783(3) 7_556
B00F B00H 1.774(3) .
B00F B00I 1.776(4) .
B00G B00E 1.778(4) 7_556
B00G B00F 1.783(3) 7_556
B00G H00P 1.1000 .
B00G B00H 1.787(3) .
B00G B00I 1.778(4) 7_556
B00H H00Q 1.1000 .
B00H B00I 1.784(3) 7_556
B00H B00I 1.785(4) .
B00I B00G 1.778(4) 7_556
B00I B00H 1.784(3) 7_556
B00I B00I 1.781(5) 7_556
B00I H00R 1.1000 .

loop_
_geom_torsion_atom_site_label_1
_geom_torsion_atom_site_label_2
_geom_torsion_atom_site_label_3
_geom_torsion_atom_site_label_4
_geom_torsion
_geom_torsion_site_symmetry_1
_geom_torsion_site_symmetry_4
B00D B00E B00F B00D -100.51(17) 7_556 .
B00D B00E B00F B00G 37.51(16) 7_556 7_556
B00D B00E B00F B00G 138.02(18) . 7_556
B00D B00E B00F B00H -63.6(2) 7_556 .
B00D B00E B00F B00H 36.91(16) . .
B00D B00E B00F B00I 100.79(18) . .
B00D B00E B00F B00I 0.3(2) 7_556 .
B00D B00F B00H B00G 37.31(16) . .
B00D B00F B00H B00I 100.39(18) . 7_556
B00D B00F B00H B00I 137.64(17) . .
B00D B00F B00I B00G 100.71(18) . 7_556
B00D B00F B00I B00H -37.80(16) . .
B00D B00F B00I B00H 63.1(2) . 7_556
B00D B00F B00I B00I -0.5(3) . 7_556
B00D B00G B00H B00F -37.51(16) . .
B00D B00G B00H B00I -100.74(18) . .
B00D B00G B00H B00I -138.06(19) . 7_556
B00D B00H B00I B00F 37.90(15) . .
B00D B00H B00I B00G 0.7(2) . 7_556
B00D B00H B00I B00H -63.11(19) . 7_556
B00D B00H B00I B00I -100.31(16) . 7_556
B00E B00D B00E B00D -37.2(2) 7_556 7_556
B00E B00D B00E B00F -138.08(14) 7_556 .
B00E B00D B00E B00G -100.43(18) 7_556 7_556
B00E B00D B00F B00E 37.67(15) 7_556 .
B00E B00D B00F B00G -37.46(17) . 7_556
B00E B00D B00F B00G 0.2(2) 7_556 7_556
B00E B00D B00F B00H -138.79(17) . .
B00E B00D B00F B00H -101.12(18) 7_556 .
B00E B00D B00F B00I -100.80(18) . .
B00E B00D B00F B00I -63.1(2) 7_556 .
B00E B00D B00G B00E -37.46(16) . 7_556
B00E B00D B00G B00F 37.56(16) 7_556 7_556
B00E B00D B00G B00F 0.1(2) . 7_556
B00E B00D B00G B00H 100.79(18) . .
B00E B00D B00G B00H 138.24(18) 7_556 .
B00E B00D B00G B00I 63.3(2) . 7_556
B00E B00D B00G B00I 100.78(18) 7_556 7_556
B00E B00D B00H B00F 100.74(18) 7_556 .
B00E B00D B00H B00F 36.82(15) . .
B00E B00D B00H B00G -101.33(17) . .
B00E B00D B00H B00G -37.40(16) 7_556 .
B00E B00D B00H B00I -0.2(2) 7_556 7_556
B00E B00D B00H B00I -64.1(2) . 7_556
B00E B00D B00H B00I 63.0(2) 7_556 .
B00E B00D B00H B00I -0.9(2) . .
B00E B00E B00F B00D -37.39(18) 7_556 .
B00E B00E B00F B00G 100.6(2) 7_556 7_556
B00E B00E B00F B00H -0.5(2) 7_556 .
B00E B00E B00F B00I 63.4(2) 7_556 .
B00E B00F B00H B00D -36.97(16) . .
B00E B00F B00H B00G 0.3(2) . .
B00E B00F B00H B00I 63.4(2) . 7_556
B00E B00F B00H B00I 100.67(18) . .
B00E B00F B00I B00G 37.23(16) . 7_556
B00E B00F B00I B00H -0.4(2) . 7_556
B00E B00F B00I B00H -101.29(18) . .
B00E B00F B00I B00I -63.9(2) . 7_556
B00E B00G B00H B00D 37.45(17) 7_556 .
B00E B00G B00H B00F -0.1(2) 7_556 .
B00E B00G B00H B00I -100.61(19) 7_556 7_556
B00E B00G B00H B00I -63.3(2) 7_556 .
B00F B00D B00E B00D 100.83(17) . 7_556
B00F B00D B00E B00E 138.08(14) . 7_556
B00F B00D B00E B00G 37.64(16) . 7_556
B00F B00D B00G B00E -100.86(19) . 7_556
B00F B00D B00G B00F -63.3(2) . 7_556
B00F B00D B00G B00H 37.39(16) . .
B00F B00D B00G B00I -0.1(2) . 7_556
B00F B00D B00H B00G -138.15(17) . .
B00F B00D B00H B00I -37.75(15) . .
B00F B00D B00H B00I -100.90(19) . 7_556
B00F B00G B00H B00D 100.73(19) 7_556 .
B00F B00G B00H B00F 63.2(2) 7_556 .
B00F B00G B00H B00I -37.33(17) 7_556 7_556
B00F B00G B00H B00I 0.0(2) 7_556 .
B00F B00H B00I B00G -37.23(16) . 7_556
B00F B00H B00I B00H -101.01(18) . 7_556
B00F B00H B00I B00I -138.21(15) . 7_556
B00G B00D B00E B00D 0.0(2) . 7_556
B00G B00D B00E B00E 37.27(13) . 7_556
B00G B00D B00E B00F -100.80(18) . .
B00G B00D B00E B00G -63.2(2) . 7_556
B00G B00D B00F B00E 101.13(18) . .
B00G B00D B00F B00G 63.7(2) . 7_556
B00G B00D B00F B00H -37.66(16) . .
B00G B00D B00F B00I 0.3(2) . .
B00G B00D B00H B00F 138.15(17) . .
B00G B00D B00H B00I 37.24(17) . 7_556
B00G B00D B00H B00I 100.40(18) . .
B00G B00E B00F B00D -138.02(18) 7_556 .
B00G B00E B00F B00H -101.11(19) 7_556 .
B00G B00E B00F B00I -37.23(17) 7_556 .
B00G B00F B00H B00D -100.47(18) 7_556 .
B00G B00F B00H B00G -63.2(2) 7_556 .
B00G B00F B00H B00I -0.1(2) 7_556 7_556
B00G B00F B00H B00I 37.17(17) 7_556 .
B00G B00F B00I B00H -138.51(18) 7_556 .
B00G B00F B00I B00H -37.61(17) 7_556 7_556
B00G B00F B00I B00I -101.2(2) 7_556 7_556
B00G B00H B00I B00F 100.97(19) . .
B00G B00H B00I B00G 63.7(2) . 7_556
B00G B00H B00I B00H 0.0(2) . 7_556
B00G B00H B00I B00I -37.24(14) . 7_556
B00H B00D B00E B00D 64.02(19) . 7_556
B00H B00D B00E B00E 101.27(15) . 7_556
B00H B00D B00E B00F -36.80(15) . .
B00H B00D B00E B00G 0.8(2) . 7_556
B00H B00D B00F B00E 138.79(17) . .
B00H B00D B00F B00G 101.33(18) . 7_556
B00H B00D B00F B00I 37.99(16) . .
B00H B00D B00G B00E -138.24(18) . 7_556
B00H B00D B00G B00F -100.69(19) . 7_556
B00H B00D B00G B00I -37.47(17) . 7_556
B00H B00F B00I B00G 138.51(18) . 7_556
B00H B00F B00I B00H 100.90(18) . 7_556
B00H B00F B00I B00I 37.34(19) . 7_556
B00I B00F B00H B00D -137.64(17) . .
B00I B00F B00H B00G -100.34(19) . .
B00I B00F B00H B00I -37.25(16) . 7_556
B00I B00G B00H B00D 138.06(19) 7_556 .
B00I B00G B00H B00F 100.5(2) 7_556 .
B00I B00G B00H B00I 37.31(16) 7_556 .
B00I B00H B00I B00F 138.21(15) 7_556 .
B00I B00H B00I B00G 100.98(18) 7_556 7_556
B00I B00H B00I B00H 37.2(2) 7_556 7_556
